data_4073740
loop_
_publ_author_name
'Spies, Patrick'
'Kehr, Gerald'
'Kehr, Seda'
'Fr\"ohlich, Roland'
'Erker, Gerhard'

_publ_section_title
;
 Formation and Structural and Dynamic Features of Atropisomeric
 \h2-Iminoacyl Zirconium Complexes
;
_journal_issue 23
_journal_name_full Organometallics
_journal_page_first 5612
_journal_paper_doi 10.1021/om7005968
_journal_volume 26
_journal_year 2007
_chemical_formula_sum 'C41 H33 P Zr'
_chemical_formula_weight 647.86
_chemical_name_systematic
; 
 ? 
;
_space_group_IT_number 14
_symmetry_cell_setting monoclinic
_symmetry_space_group_name_Hall '-P 2yn'
_symmetry_space_group_name_H-M 'P 1 21/n 1'
_atom_sites_solution_hydrogens geom
_atom_sites_solution_primary direct
_atom_sites_solution_secondary difmap
_audit_creation_method SHELXL-97
_cell_angle_alpha 90.00
_cell_angle_beta 92.97(1)
_cell_angle_gamma 90.00
_cell_formula_units_Z 4
_cell_length_a 8.291(1)
_cell_length_b 25.129(1)
_cell_length_c 15.434(1)
_cell_measurement_reflns_used 6963
_cell_measurement_temperature 198(2)
_cell_measurement_theta_max 27.88
_cell_measurement_theta_min 0.41
_cell_volume 3211.3(5)
_computing_cell_refinement 'Collect (Nonius B.V., 1998)'
_computing_data_collection 'Collect (Nonius B.V., 1998)'
_computing_data_reduction 'Denzo-SMN (Otwinowski & Minor, 1997)'
_computing_molecular_graphics 'XP (BrukerAXS, 2000)'
_computing_publication_material 'SHELXL-97 (Sheldrick, 1997)'
_computing_structure_refinement 'SHELXL-97 (Sheldrick, 1997)'
_computing_structure_solution 'SHELXS-97 (Sheldrick, 1990)'
_diffrn_ambient_temperature 198(2)
_diffrn_measured_fraction_theta_full 0.987
_diffrn_measured_fraction_theta_max 0.987
_diffrn_measurement_device_type 'Nonius KappaCCD'
_diffrn_measurement_method '\w and \f scans'
_diffrn_radiation_monochromator graphite
_diffrn_radiation_source 'rotating anode Nonius FR591'
_diffrn_radiation_type MoK\a
_diffrn_radiation_wavelength 0.71073
_diffrn_reflns_av_R_equivalents 0.035
_diffrn_reflns_av_sigmaI/netI 0.0335
_diffrn_reflns_limit_h_max 10
_diffrn_reflns_limit_h_min -10
_diffrn_reflns_limit_k_max 33
_diffrn_reflns_limit_k_min -30
_diffrn_reflns_limit_l_max 20
_diffrn_reflns_limit_l_min -20
_diffrn_reflns_number 22545
_diffrn_reflns_theta_full 28.29
_diffrn_reflns_theta_max 28.29
_diffrn_reflns_theta_min 1.55
_exptl_absorpt_coefficient_mu 0.420
_exptl_absorpt_correction_T_max 0.9397
_exptl_absorpt_correction_T_min 0.8335
_exptl_absorpt_correction_type empirical
_exptl_absorpt_process_details 'Denzo (Otwinowski, Borek, Majewski & Minor, 2003)'
_exptl_crystal_colour light-yellow
_exptl_crystal_density_diffrn 1.340
_exptl_crystal_density_method 'not measured'
_exptl_crystal_description block
_exptl_crystal_F_000 1336
_exptl_crystal_size_max 0.45
_exptl_crystal_size_mid 0.30
_exptl_crystal_size_min 0.15
_refine_diff_density_max 0.317
_refine_diff_density_min -0.651
_refine_diff_density_rms 0.057
_refine_ls_extinction_method none
_refine_ls_goodness_of_fit_ref 1.057
_refine_ls_hydrogen_treatment riding
_refine_ls_matrix_type full
_refine_ls_number_parameters 389
_refine_ls_number_reflns 7862
_refine_ls_number_restraints 0
_refine_ls_restrained_S_all 1.057
_refine_ls_R_factor_all 0.0475
_refine_ls_R_factor_gt 0.0358
_refine_ls_shift/su_max 0.001
_refine_ls_shift/su_mean 0.000
_refine_ls_structure_factor_coef Fsqd
_refine_ls_weighting_details 'calc w=1/[\s^2^(Fo^2^)+(0.0442P)^2^+1.1974P] where P=(Fo^2^+2Fc^2^)/3'
_refine_ls_weighting_scheme calc
_refine_ls_wR_factor_gt 0.0861
_refine_ls_wR_factor_ref 0.0921
_reflns_number_gt 6509
_reflns_number_total 7862
_reflns_threshold_expression >2sigma(I)
_cod_data_source_file om7005968-file001.cif
_cod_data_source_block erk3454(9)
_cod_original_sg_symbol_H-M P21/n
_cod_database_code 4073740

loop_
_symmetry_equiv_pos_as_xyz
'x, y, z'
'-x+1/2, y+1/2, -z+1/2'
'-x, -y, -z'
'x-1/2, -y-1/2, z-1/2'

loop_
_atom_site_label
_atom_site_type_symbol
_atom_site_fract_x
_atom_site_fract_y
_atom_site_fract_z
_atom_site_U_iso_or_equiv
_atom_site_adp_type
_atom_site_occupancy
_atom_site_symmetry_multiplicity
_atom_site_calc_flag
_atom_site_refinement_flags
Zr Zr 0.35600(2) 0.242684(7) 0.418855(11) 0.02821(6) Uani 1 1 d .
P1 P 0.60723(5) 0.346479(18) 0.17767(3) 0.02838(11) Uani 1 1 d .
C1 C 0.5276(2) 0.23519(7) 0.25650(12) 0.0299(4) Uani 1 1 d .
C2 C 0.48173(19) 0.28237(7) 0.30615(11) 0.0282(4) Uani 1 1 d .
C3 C 0.5078(2) 0.33269(7) 0.27936(11) 0.0280(3) Uani 1 1 d .
C4 C 0.4593(2) 0.37794(7) 0.32786(12) 0.0310(4) Uani 1 1 d .
C5 C 0.4190(2) 0.41840(8) 0.36160(13) 0.0347(4) Uani 1 1 d .
C6 C 0.3660(2) 0.46684(8) 0.39942(13) 0.0366(4) Uani 1 1 d .
C11 C 0.6636(2) 0.20509(8) 0.28266(13) 0.0395(4) Uani 1 1 d .
H11A H 0.7338 0.2174 0.3290 0.047 Uiso 1 1 calc R
C12 C 0.6967(3) 0.15771(9) 0.24178(17) 0.0595(7) Uani 1 1 d .
H12A H 0.7896 0.1377 0.2600 0.071 Uiso 1 1 calc R
C13 C 0.5961(4) 0.13949(9) 0.17510(17) 0.0624(8) Uani 1 1 d .
H13A H 0.6181 0.1066 0.1478 0.075 Uiso 1 1 calc R
C14 C 0.4637(4) 0.16875(10) 0.14786(17) 0.0616(7) Uani 1 1 d .
H14A H 0.3952 0.1562 0.1010 0.074 Uiso 1 1 calc R
C15 C 0.4288(3) 0.21608(9) 0.18763(13) 0.0424(5) Uani 1 1 d .
H15A H 0.3364 0.2359 0.1679 0.051 Uiso 1 1 calc R
C61 C 0.2905(3) 0.46714(10) 0.47696(15) 0.0506(6) Uani 1 1 d .
H61A H 0.2734 0.4346 0.5065 0.061 Uiso 1 1 calc R
C62 C 0.2394(3) 0.51453(12) 0.51187(17) 0.0653(7) Uani 1 1 d .
H62A H 0.1880 0.5143 0.5655 0.078 Uiso 1 1 calc R
C63 C 0.2618(3) 0.56130(11) 0.47060(18) 0.0629(7) Uani 1 1 d .
H63A H 0.2264 0.5936 0.4953 0.076 Uiso 1 1 calc R
C64 C 0.3353(3) 0.56198(10) 0.39343(19) 0.0630(7) Uani 1 1 d .
H64A H 0.3504 0.5948 0.3643 0.076 Uiso 1 1 calc R
C65 C 0.3878(3) 0.51509(9) 0.35750(17) 0.0510(5) Uani 1 1 d .
H65A H 0.4391 0.5158 0.3039 0.061 Uiso 1 1 calc R
C21 C 0.4498(2) 0.37914(7) 0.10983(11) 0.0298(4) Uani 1 1 d .
C22 C 0.2919(2) 0.38823(8) 0.13260(13) 0.0356(4) Uani 1 1 d .
H22A H 0.2605 0.3785 0.1888 0.043 Uiso 1 1 calc R
C23 C 0.1800(2) 0.41135(9) 0.07433(14) 0.0423(5) Uani 1 1 d .
H23A H 0.0726 0.4173 0.0906 0.051 Uiso 1 1 calc R
C24 C 0.2243(3) 0.42563(9) -0.00693(15) 0.0482(5) Uani 1 1 d .
H24A H 0.1473 0.4411 -0.0471 0.058 Uiso 1 1 calc R
C25 C 0.3803(3) 0.41745(10) -0.03018(14) 0.0517(6) Uani 1 1 d .
H25A H 0.4114 0.4281 -0.0860 0.062 Uiso 1 1 calc R
C26 C 0.4919(3) 0.39385(9) 0.02718(12) 0.0416(5) Uani 1 1 d .
H26A H 0.5986 0.3876 0.0100 0.050 Uiso 1 1 calc R
C31 C 0.7338(2) 0.40315(7) 0.21253(11) 0.0299(4) Uani 1 1 d .
C32 C 0.8689(2) 0.39094(9) 0.26546(15) 0.0453(5) Uani 1 1 d .
H32A H 0.8900 0.3549 0.2808 0.054 Uiso 1 1 calc R
C33 C 0.9734(3) 0.43005(10) 0.29627(17) 0.0526(6) Uani 1 1 d .
H33A H 1.0648 0.4209 0.3329 0.063 Uiso 1 1 calc R
C34 C 0.9456(3) 0.48238(10) 0.27396(14) 0.0478(5) Uani 1 1 d .
H34A H 1.0177 0.5094 0.2947 0.057 Uiso 1 1 calc R
C35 C 0.8126(3) 0.49512(9) 0.22141(15) 0.0495(5) Uani 1 1 d .
H35A H 0.7926 0.5312 0.2059 0.059 Uiso 1 1 calc R
C36 C 0.7071(3) 0.45579(8) 0.19068(14) 0.0427(5) Uani 1 1 d .
H36A H 0.6157 0.4652 0.1542 0.051 Uiso 1 1 calc R
C41 C 0.3505(2) 0.15444(8) 0.40226(13) 0.0369(4) Uani 1 1 d .
C42 C 0.3314(2) 0.10735(9) 0.39313(15) 0.0419(5) Uani 1 1 d .
C43 C 0.3042(3) 0.05006(10) 0.3849(2) 0.0734(9) Uani 1 1 d .
H43A H 0.2494 0.0371 0.4356 0.110 Uiso 1 1 calc R
H43B H 0.4081 0.0318 0.3815 0.110 Uiso 1 1 calc R
H43C H 0.2367 0.0428 0.3322 0.110 Uiso 1 1 calc R
C50 C 0.1395(2) 0.29925(11) 0.34673(19) 0.0592(7) Uani 1 1 d .
H50A H 0.1705 0.3273 0.3098 0.071 Uiso 1 1 calc R
C51 C 0.1237(3) 0.30285(10) 0.43524(19) 0.0576(6) Uani 1 1 d .
H51A H 0.1427 0.3336 0.4701 0.069 Uiso 1 1 calc R
C52 C 0.0746(3) 0.25265(10) 0.46436(18) 0.0540(6) Uani 1 1 d .
H52A H 0.0546 0.2435 0.5226 0.065 Uiso 1 1 calc R
C53 C 0.0605(2) 0.21927(10) 0.39417(17) 0.0512(6) Uani 1 1 d .
H53A H 0.0279 0.1830 0.3954 0.061 Uiso 1 1 calc R
C54 C 0.1020(3) 0.24728(12) 0.32086(17) 0.0559(7) Uani 1 1 d .
H54A H 0.1044 0.2335 0.2636 0.067 Uiso 1 1 calc R
C55 C 0.4911(3) 0.30301(9) 0.52755(14) 0.0503(6) Uani 1 1 d .
H55A H 0.4643 0.3397 0.5237 0.060 Uiso 1 1 calc R
C56 C 0.4111(3) 0.26445(10) 0.57522(14) 0.0479(5) Uani 1 1 d .
H56A H 0.3215 0.2705 0.6099 0.057 Uiso 1 1 calc R
C57 C 0.4861(2) 0.21584(9) 0.56272(13) 0.0408(5) Uani 1 1 d .
H57A H 0.4561 0.1828 0.5871 0.049 Uiso 1 1 calc R
C58 C 0.6139(2) 0.22388(9) 0.50791(13) 0.0402(4) Uani 1 1 d .
H58A H 0.6852 0.1973 0.4887 0.048 Uiso 1 1 calc R
C59 C 0.6178(3) 0.27783(9) 0.48663(14) 0.0454(5) Uani 1 1 d .
H59A H 0.6927 0.2945 0.4509 0.054 Uiso 1 1 calc R

loop_
_atom_site_aniso_label
_atom_site_aniso_U_11
_atom_site_aniso_U_22
_atom_site_aniso_U_33
_atom_site_aniso_U_23
_atom_site_aniso_U_13
_atom_site_aniso_U_12
Zr 0.02708(10) 0.02671(10) 0.03076(10) 0.00609(7) 0.00083(7) 0.00085(6)
P1 0.0309(2) 0.0250(2) 0.0295(2) 0.00096(17) 0.00437(18) 0.00110(17)
C1 0.0344(9) 0.0272(9) 0.0282(9) 0.0044(7) 0.0043(7) -0.0052(7)
C2 0.0249(8) 0.0298(9) 0.0296(9) 0.0022(7) -0.0011(7) 0.0005(7)
C3 0.0281(8) 0.0279(9) 0.0281(8) 0.0013(7) 0.0018(7) 0.0010(7)
C4 0.0327(9) 0.0297(9) 0.0309(9) 0.0040(7) 0.0042(7) -0.0007(7)
C5 0.0352(9) 0.0329(10) 0.0358(10) -0.0011(8) 0.0006(8) 0.0000(8)
C6 0.0340(9) 0.0359(11) 0.0390(10) -0.0079(8) -0.0062(8) 0.0062(8)
C11 0.0447(11) 0.0352(11) 0.0387(11) 0.0033(8) 0.0033(9) 0.0056(8)
C12 0.0810(17) 0.0364(12) 0.0631(16) 0.0101(11) 0.0242(14) 0.0206(12)
C13 0.102(2) 0.0272(11) 0.0607(16) -0.0138(11) 0.0262(16) -0.0074(13)
C14 0.0877(19) 0.0461(14) 0.0517(14) -0.0155(11) 0.0100(13) -0.0276(14)
C15 0.0456(11) 0.0442(12) 0.0370(11) -0.0019(9) 0.0003(9) -0.0105(9)
C61 0.0636(14) 0.0447(13) 0.0439(12) -0.0043(10) 0.0072(11) 0.0123(11)
C62 0.0795(18) 0.0703(18) 0.0462(14) -0.0145(13) 0.0034(13) 0.0295(15)
C63 0.0752(17) 0.0487(15) 0.0627(16) -0.0206(12) -0.0179(13) 0.0283(13)
C64 0.0744(17) 0.0327(12) 0.0807(19) -0.0036(12) -0.0079(15) 0.0109(11)
C65 0.0570(13) 0.0383(12) 0.0579(14) -0.0016(10) 0.0041(11) 0.0053(10)
C21 0.0357(9) 0.0243(9) 0.0289(9) -0.0025(7) -0.0016(7) -0.0025(7)
C22 0.0350(9) 0.0352(10) 0.0364(10) 0.0026(8) 0.0005(8) -0.0027(8)
C23 0.0356(10) 0.0385(11) 0.0521(13) 0.0042(9) -0.0050(9) -0.0010(8)
C24 0.0520(12) 0.0466(13) 0.0441(12) 0.0064(10) -0.0164(10) -0.0019(10)
C25 0.0619(14) 0.0600(15) 0.0325(11) 0.0099(10) -0.0036(10) -0.0007(11)
C26 0.0449(11) 0.0496(13) 0.0304(10) 0.0016(9) 0.0035(8) 0.0007(9)
C31 0.0280(8) 0.0317(9) 0.0304(9) 0.0012(7) 0.0062(7) 0.0005(7)
C32 0.0339(10) 0.0418(12) 0.0594(14) -0.0021(10) -0.0063(9) 0.0052(9)
C33 0.0321(10) 0.0591(15) 0.0656(15) -0.0078(12) -0.0095(10) 0.0006(10)
C34 0.0428(11) 0.0556(14) 0.0454(12) -0.0091(10) 0.0065(9) -0.0188(10)
C35 0.0654(14) 0.0344(11) 0.0480(12) 0.0061(9) -0.0039(11) -0.0145(10)
C36 0.0492(11) 0.0333(11) 0.0444(11) 0.0084(9) -0.0091(9) -0.0041(9)
C41 0.0340(9) 0.0344(11) 0.0426(11) 0.0065(8) 0.0036(8) -0.0023(8)
C42 0.0364(10) 0.0371(11) 0.0528(12) -0.0031(9) 0.0096(9) -0.0018(8)
C43 0.0614(15) 0.0372(13) 0.124(3) -0.0210(15) 0.0224(17) -0.0069(12)
C50 0.0299(10) 0.0624(16) 0.0853(19) 0.0451(14) 0.0043(11) 0.0081(10)
C51 0.0405(12) 0.0443(13) 0.088(2) -0.0025(13) 0.0041(12) 0.0131(10)
C52 0.0341(11) 0.0734(18) 0.0556(15) 0.0199(12) 0.0130(10) 0.0089(10)
C53 0.0277(10) 0.0475(13) 0.0781(17) 0.0146(12) -0.0015(10) -0.0020(9)
C54 0.0289(10) 0.089(2) 0.0487(14) 0.0059(12) -0.0045(9) 0.0077(11)
C55 0.0717(15) 0.0345(11) 0.0426(12) -0.0045(9) -0.0161(11) 0.0030(10)
C56 0.0549(13) 0.0567(14) 0.0320(11) -0.0012(10) 0.0013(9) 0.0117(11)
C57 0.0440(11) 0.0435(12) 0.0344(10) 0.0107(9) -0.0023(8) 0.0019(9)
C58 0.0356(10) 0.0478(12) 0.0365(10) 0.0039(9) -0.0053(8) 0.0039(9)
C59 0.0460(11) 0.0506(13) 0.0383(11) 0.0065(10) -0.0094(9) -0.0144(10)

loop_
_atom_type_symbol
_atom_type_description
_atom_type_scat_dispersion_real
_atom_type_scat_dispersion_imag
_atom_type_scat_source
C C 0.0033 0.0016 'International Tables Vol C Tables 4.2.6.8 and 6.1.1.4'
H H 0.0000 0.0000 'International Tables Vol C Tables 4.2.6.8 and 6.1.1.4'
P P 0.1023 0.0942 'International Tables Vol C Tables 4.2.6.8 and 6.1.1.4'
Zr Zr -2.9673 0.5597 'International Tables Vol C Tables 4.2.6.8 and 6.1.1.4'

loop_
_geom_angle_atom_site_label_1
_geom_angle_atom_site_label_2
_geom_angle_atom_site_label_3
_geom_angle
C41 Zr C2 110.56(7)
C41 Zr C51 127.44(8)
C2 Zr C51 101.43(8)
C41 Zr C52 96.81(8)
C2 Zr C52 129.72(7)
C51 Zr C52 32.98(8)
C41 Zr C55 133.58(7)
C2 Zr C55 92.29(7)
C51 Zr C55 83.35(9)
C52 Zr C55 98.33(9)
C41 Zr C56 109.30(8)
C2 Zr C56 124.69(7)
C51 Zr C56 82.61(9)
C52 Zr C56 80.32(9)
C55 Zr C56 32.77(8)
C41 Zr C50 120.18(9)
C2 Zr C50 76.14(7)
C51 Zr C50 32.24(9)
C52 Zr C50 53.59(8)
C55 Zr C50 103.98(9)
C56 Zr C50 113.38(9)
C41 Zr C57 80.78(7)
C2 Zr C57 126.47(6)
C51 Zr C57 112.04(8)
C52 Zr C57 98.27(8)
C55 Zr C57 53.74(7)
C56 Zr C57 32.22(7)
C50 Zr C57 144.17(9)
C41 Zr C59 114.07(7)
C2 Zr C59 75.39(7)
C51 Zr C59 113.70(9)
C52 Zr C59 130.45(9)
C55 Zr C59 32.57(8)
C56 Zr C59 53.90(8)
C50 Zr C59 124.58(8)
C57 Zr C59 53.53(7)
C41 Zr C58 83.59(7)
C2 Zr C58 95.08(6)
C51 Zr C58 134.49(8)
C52 Zr C58 130.25(8)
C55 Zr C58 53.65(8)
C56 Zr C58 53.62(7)
C50 Zr C58 156.19(9)
C57 Zr C58 32.38(6)
C59 Zr C58 32.12(7)
C41 Zr C53 74.79(7)
C2 Zr C53 117.40(7)
C51 Zr C53 53.41(8)
C52 Zr C53 31.71(9)
C55 Zr C53 130.02(9)
C56 Zr C53 108.92(8)
C50 Zr C53 53.04(8)
C57 Zr C53 116.05(7)
C59 Zr C53 161.96(8)
C58 Zr C53 145.54(7)
C41 Zr C54 88.01(8)
C2 Zr C54 85.64(7)
C51 Zr C54 53.46(9)
C52 Zr C54 53.11(9)
C55 Zr C54 135.06(9)
C56 Zr C54 132.33(8)
C50 Zr C54 32.18(8)
C57 Zr C54 147.88(8)
C59 Zr C54 154.72(8)
C58 Zr C54 171.27(8)
C53 Zr C54 31.90(8)
C21 P1 C31 101.57(8)
C21 P1 C3 103.58(8)
C31 P1 C3 99.82(8)
C15 C1 C11 117.83(19)
C15 C1 C2 121.15(18)
C11 C1 C2 120.71(17)
C3 C2 C1 123.00(16)
C3 C2 Zr 136.28(13)
C1 C2 Zr 100.59(11)
C2 C3 C4 122.00(16)
C2 C3 P1 121.48(13)
C4 C3 P1 116.52(13)
C5 C4 C3 174.05(19)
C4 C5 C6 177.8(2)
C61 C6 C65 118.3(2)
C61 C6 C5 121.5(2)
C65 C6 C5 120.18(19)
C12 C11 C1 120.7(2)
C13 C12 C11 120.2(2)
C14 C13 C12 119.9(2)
C13 C14 C15 120.8(2)
C14 C15 C1 120.6(2)
C6 C61 C62 120.3(2)
C63 C62 C61 120.8(2)
C62 C63 C64 119.9(2)
C63 C64 C65 120.2(3)
C64 C65 C6 120.4(2)
C26 C21 C22 118.19(18)
C26 C21 P1 116.09(14)
C22 C21 P1 125.66(14)
C23 C22 C21 120.78(18)
C24 C23 C22 120.1(2)
C23 C24 C25 119.9(2)
C24 C25 C26 120.3(2)
C25 C26 C21 120.7(2)
C36 C31 C32 118.04(19)
C36 C31 P1 126.24(15)
C32 C31 P1 115.72(15)
C33 C32 C31 121.3(2)
C34 C33 C32 120.1(2)
C35 C34 C33 119.3(2)
C34 C35 C36 120.6(2)
C31 C36 C35 120.6(2)
C42 C41 Zr 173.60(17)
C41 C42 C43 177.8(2)
C51 C50 C54 108.2(2)
C51 C50 Zr 72.55(13)
C54 C50 Zr 74.94(13)
C50 C51 C52 107.5(2)
C50 C51 Zr 75.22(13)
C52 C51 Zr 73.99(13)
C53 C52 C51 108.1(2)
C53 C52 Zr 75.97(13)
C51 C52 Zr 73.03(12)
C52 C53 C54 108.6(2)
C52 C53 Zr 72.32(13)
C54 C53 Zr 74.12(12)
C53 C54 C50 107.6(2)
C53 C54 Zr 73.98(13)
C50 C54 Zr 72.88(13)
C59 C55 C56 108.0(2)
C59 C55 Zr 75.10(12)
C56 C55 Zr 73.97(13)
C57 C56 C55 107.9(2)
C57 C56 Zr 74.54(12)
C55 C56 Zr 73.26(12)
C56 C57 C58 108.3(2)
C56 C57 Zr 73.24(12)
C58 C57 Zr 74.42(11)
C59 C58 C57 108.00(19)
C59 C58 Zr 73.71(11)
C57 C58 Zr 73.20(11)
C58 C59 C55 107.76(19)
C58 C59 Zr 74.17(11)
C55 C59 Zr 72.33(13)

loop_
_geom_bond_atom_site_label_1
_geom_bond_atom_site_label_2
_geom_bond_distance
Zr C41 2.233(2)
Zr C2 2.3010(17)
Zr C51 2.471(2)
Zr C52 2.484(2)
Zr C55 2.485(2)
Zr C56 2.494(2)
Zr C50 2.505(2)
Zr C57 2.510(2)
Zr C59 2.520(2)
Zr C58 2.526(2)
Zr C53 2.529(2)
Zr C54 2.531(2)
P1 C21 1.8255(19)
P1 C31 1.8329(19)
P1 C3 1.8431(17)
C1 C15 1.393(3)
C1 C11 1.400(3)
C1 C2 1.472(3)
C2 C3 1.351(2)
C3 C4 1.431(2)
C4 C5 1.198(3)
C5 C6 1.429(3)
C6 C61 1.379(3)
C6 C65 1.390(3)
C11 C12 1.382(3)
C12 C13 1.370(4)
C13 C14 1.369(4)
C14 C15 1.376(3)
C61 C62 1.382(3)
C62 C63 1.354(4)
C63 C64 1.366(4)
C64 C65 1.382(3)
C21 C26 1.390(3)
C21 C22 1.392(3)
C22 C23 1.386(3)
C23 C24 1.373(3)
C24 C25 1.375(3)
C25 C26 1.381(3)
C31 C36 1.380(3)
C31 C32 1.387(3)
C32 C33 1.378(3)
C33 C34 1.376(3)
C34 C35 1.372(3)
C35 C36 1.387(3)
C41 C42 1.201(3)
C42 C43 1.462(3)
C50 C51 1.382(4)
C50 C54 1.396(4)
C51 C52 1.406(3)
C52 C53 1.370(4)
C53 C54 1.391(3)
C55 C59 1.404(3)
C55 C56 1.404(3)
C56 C57 1.389(3)
C57 C58 1.404(3)
C58 C59 1.396(3)

loop_
_geom_torsion_atom_site_label_1
_geom_torsion_atom_site_label_2
_geom_torsion_atom_site_label_3
_geom_torsion_atom_site_label_4
_geom_torsion
C15 C1 C2 C3 -82.3(2)
C11 C1 C2 C3 104.2(2)
C15 C1 C2 Zr 94.15(17)
C11 C1 C2 Zr -79.34(17)
C41 Zr C2 C3 173.78(17)
C51 Zr C2 C3 36.2(2)
C52 Zr C2 C3 55.3(2)
C55 Zr C2 C3 -47.47(19)
C56 Zr C2 C3 -52.7(2)
C50 Zr C2 C3 56.37(19)
C57 Zr C2 C3 -92.52(19)
C59 Zr C2 C3 -75.58(19)
C58 Zr C2 C3 -101.17(18)
C53 Zr C2 C3 90.74(19)
C54 Zr C2 C3 87.55(19)
C41 Zr C2 C1 -1.94(13)
C51 Zr C2 C1 -139.53(12)
C52 Zr C2 C1 -120.39(13)
C55 Zr C2 C1 136.80(12)
C56 Zr C2 C1 131.60(11)
C50 Zr C2 C1 -119.36(13)
C57 Zr C2 C1 91.75(13)
C59 Zr C2 C1 108.69(12)
C58 Zr C2 C1 83.10(12)
C53 Zr C2 C1 -84.99(13)
C54 Zr C2 C1 -88.18(12)
C1 C2 C3 C4 178.72(17)
Zr C2 C3 C4 3.7(3)
C1 C2 C3 P1 -1.0(2)
Zr C2 C3 P1 -175.97(10)
C21 P1 C3 C2 115.18(15)
C31 P1 C3 C2 -140.27(15)
C21 P1 C3 C4 -64.52(15)
C31 P1 C3 C4 40.02(15)
C2 C3 C4 C5 -158.2(18)
P1 C3 C4 C5 21.5(19)
C3 C4 C5 C6 54(7)
C4 C5 C6 C61 107(6)
C4 C5 C6 C65 -72(6)
C15 C1 C11 C12 -0.7(3)
C2 C1 C11 C12 172.96(19)
C1 C11 C12 C13 -0.2(3)
C11 C12 C13 C14 1.1(4)
C12 C13 C14 C15 -1.0(4)
C13 C14 C15 C1 0.0(3)
C11 C1 C15 C14 0.9(3)
C2 C1 C15 C14 -172.82(19)
C65 C6 C61 C62 -0.5(3)
C5 C6 C61 C62 -179.5(2)
C6 C61 C62 C63 0.3(4)
C61 C62 C63 C64 0.2(4)
C62 C63 C64 C65 -0.4(4)
C63 C64 C65 C6 0.1(4)
C61 C6 C65 C64 0.3(3)
C5 C6 C65 C64 179.3(2)
C31 P1 C21 C26 77.36(16)
C3 P1 C21 C26 -179.43(15)
C31 P1 C21 C22 -105.50(17)
C3 P1 C21 C22 -2.29(18)
C26 C21 C22 C23 0.0(3)
P1 C21 C22 C23 -177.09(16)
C21 C22 C23 C24 -0.1(3)
C22 C23 C24 C25 -0.6(3)
C23 C24 C25 C26 1.4(4)
C24 C25 C26 C21 -1.5(4)
C22 C21 C26 C25 0.8(3)
P1 C21 C26 C25 178.16(18)
C21 P1 C31 C36 0.51(19)
C3 P1 C31 C36 -105.67(18)
C21 P1 C31 C32 -179.08(15)
C3 P1 C31 C32 74.74(16)
C36 C31 C32 C33 0.6(3)
P1 C31 C32 C33 -179.77(18)
C31 C32 C33 C34 -0.7(4)
C32 C33 C34 C35 0.4(4)
C33 C34 C35 C36 -0.2(3)
C32 C31 C36 C35 -0.4(3)
P1 C31 C36 C35 -179.93(17)
C34 C35 C36 C31 0.2(3)
C2 Zr C41 C42 -119.5(17)
C51 Zr C41 C42 4.1(17)
C52 Zr C41 C42 17.6(17)
C55 Zr C41 C42 125.9(16)
C56 Zr C41 C42 99.7(17)
C50 Zr C41 C42 -34.0(17)
C57 Zr C41 C42 114.9(17)
C59 Zr C41 C42 157.8(16)
C58 Zr C41 C42 147.5(17)
C53 Zr C41 C42 -5.5(17)
C54 Zr C41 C42 -34.9(17)
Zr C41 C42 C43 -53(8)
C41 Zr C50 C51 113.34(16)
C2 Zr C50 C51 -140.70(17)
C52 Zr C50 C51 38.32(15)
C55 Zr C50 C51 -51.79(17)
C56 Zr C50 C51 -18.56(18)
C57 Zr C50 C51 -5.9(2)
C59 Zr C50 C51 -79.76(16)
C58 Zr C50 C51 -70.2(2)
C53 Zr C50 C51 78.15(16)
C54 Zr C50 C51 115.1(2)
C41 Zr C50 C54 -1.76(18)
C2 Zr C50 C54 104.19(16)
C51 Zr C50 C54 -115.1(2)
C52 Zr C50 C54 -76.79(16)
C55 Zr C50 C54 -166.90(15)
C56 Zr C50 C54 -133.66(16)
C57 Zr C50 C54 -121.04(18)
C59 Zr C50 C54 165.13(14)
C58 Zr C50 C54 174.72(16)
C53 Zr C50 C54 -36.96(14)
C54 C50 C51 C52 -0.5(3)
Zr C50 C51 C52 -67.52(15)
C54 C50 C51 Zr 67.02(16)
C41 Zr C51 C50 -88.45(17)
C2 Zr C51 C50 38.85(16)
C52 Zr C51 C50 -113.5(2)
C55 Zr C51 C50 129.85(16)
C56 Zr C51 C50 162.87(17)
C57 Zr C51 C50 176.26(15)
C59 Zr C51 C50 117.77(16)
C58 Zr C51 C50 147.84(14)
C53 Zr C51 C50 -76.91(17)
C54 Zr C51 C50 -36.89(14)
C41 Zr C51 C52 25.1(2)
C2 Zr C51 C52 152.40(16)
C55 Zr C51 C52 -116.60(17)
C56 Zr C51 C52 -83.58(17)
C50 Zr C51 C52 113.5(2)
C57 Zr C51 C52 -70.19(18)
C59 Zr C51 C52 -128.68(16)
C58 Zr C51 C52 -98.61(18)
C53 Zr C51 C52 36.64(15)
C54 Zr C51 C52 76.66(17)
C50 C51 C52 C53 -0.2(3)
Zr C51 C52 C53 -68.51(16)
C50 C51 C52 Zr 68.35(15)
C41 Zr C52 C53 -45.90(15)
C2 Zr C52 C53 78.09(17)
C51 Zr C52 C53 114.3(2)
C55 Zr C52 C53 178.11(14)
C56 Zr C52 C53 -154.40(15)
C50 Zr C52 C53 76.85(17)
C57 Zr C52 C53 -127.53(15)
C59 Zr C52 C53 -175.81(13)
C58 Zr C52 C53 -133.25(14)
C54 Zr C52 C53 36.43(15)
C41 Zr C52 C51 -160.17(17)
C2 Zr C52 C51 -36.2(2)
C55 Zr C52 C51 63.85(17)
C56 Zr C52 C51 91.34(17)
C50 Zr C52 C51 -37.42(16)
C57 Zr C52 C51 118.21(17)
C59 Zr C52 C51 69.92(19)
C58 Zr C52 C51 112.48(17)
C53 Zr C52 C51 -114.3(2)
C54 Zr C52 C51 -77.83(17)
C51 C52 C53 C54 0.8(3)
Zr C52 C53 C54 -65.78(15)
C51 C52 C53 Zr 66.54(15)
C41 Zr C53 C52 132.36(16)
C2 Zr C53 C52 -122.04(14)
C51 Zr C53 C52 -38.17(14)
C55 Zr C53 C52 -2.44(19)
C56 Zr C53 C52 26.76(16)
C50 Zr C53 C52 -78.73(17)
C57 Zr C53 C52 60.88(16)
C59 Zr C53 C52 10.3(3)
C58 Zr C53 C52 79.27(19)
C54 Zr C53 C52 -116.0(2)
C41 Zr C53 C54 -111.63(17)
C2 Zr C53 C54 -6.02(19)
C51 Zr C53 C54 77.85(17)
C52 Zr C53 C54 116.0(2)
C55 Zr C53 C54 113.58(17)
C56 Zr C53 C54 142.78(16)
C50 Zr C53 C54 37.29(15)
C57 Zr C53 C54 176.89(15)
C59 Zr C53 C54 126.4(2)
C58 Zr C53 C54 -164.71(15)
C52 C53 C54 C50 -1.1(2)
Zr C53 C54 C50 -65.67(15)
C52 C53 C54 Zr 64.61(16)
C51 C50 C54 C53 1.0(3)
Zr C50 C54 C53 66.40(15)
C51 C50 C54 Zr -65.44(16)
C41 Zr C54 C53 63.84(16)
C2 Zr C54 C53 174.64(17)
C51 Zr C54 C53 -77.68(17)
C52 Zr C54 C53 -36.20(15)
C55 Zr C54 C53 -96.49(18)
C56 Zr C54 C53 -50.7(2)
C50 Zr C54 C53 -114.6(2)
C57 Zr C54 C53 -5.3(3)
C59 Zr C54 C53 -144.27(19)
C58 Zr C54 C53 79.5(5)
C41 Zr C54 C50 178.47(15)
C2 Zr C54 C50 -70.73(15)
C51 Zr C54 C50 36.95(14)
C52 Zr C54 C50 78.43(16)
C55 Zr C54 C50 18.1(2)
C56 Zr C54 C50 63.91(19)
C57 Zr C54 C50 109.38(19)
C59 Zr C54 C50 -29.6(3)
C58 Zr C54 C50 -165.8(4)
C53 Zr C54 C50 114.6(2)
C41 Zr C55 C59 63.65(17)
C2 Zr C55 C59 -57.89(13)
C51 Zr C55 C59 -159.13(14)
C52 Zr C55 C59 171.40(13)
C56 Zr C55 C59 114.19(19)
C50 Zr C55 C59 -134.17(13)
C57 Zr C55 C59 77.22(14)
C58 Zr C55 C59 36.74(12)
C53 Zr C55 C59 172.69(12)
C54 Zr C55 C59 -144.01(14)
C41 Zr C55 C56 -50.54(18)
C2 Zr C55 C56 -172.08(14)
C51 Zr C55 C56 86.67(15)
C52 Zr C55 C56 57.21(14)
C50 Zr C55 C56 111.63(14)
C57 Zr C55 C56 -36.97(13)
C59 Zr C55 C56 -114.19(19)
C58 Zr C55 C56 -77.46(14)
C53 Zr C55 C56 58.50(17)
C54 Zr C55 C56 101.79(16)
C59 C55 C56 C57 -0.9(3)
Zr C55 C56 C57 67.08(16)
C59 C55 C56 Zr -67.98(15)
C41 Zr C56 C57 29.09(15)
C2 Zr C56 C57 -104.93(14)
C51 Zr C56 C57 156.26(15)
C52 Zr C56 C57 122.98(15)
C55 Zr C56 C57 -114.6(2)
C50 Zr C56 C57 166.12(13)
C59 Zr C56 C57 -77.14(14)
C58 Zr C56 C57 -37.02(13)
C53 Zr C56 C57 109.09(14)
C54 Zr C56 C57 134.71(14)
C41 Zr C56 C55 143.66(13)
C2 Zr C56 C55 9.64(17)
C51 Zr C56 C55 -89.18(15)
C52 Zr C56 C55 -122.46(15)
C50 Zr C56 C55 -79.32(15)
C57 Zr C56 C55 114.6(2)
C59 Zr C56 C55 37.43(13)
C58 Zr C56 C55 77.54(15)
C53 Zr C56 C55 -136.35(14)
C54 Zr C56 C55 -110.73(16)
C55 C56 C57 C58 0.5(2)
Zr C56 C57 C58 66.72(15)
C55 C56 C57 Zr -66.23(16)
C41 Zr C57 C56 -152.30(15)
C2 Zr C57 C56 98.89(15)
C51 Zr C57 C56 -25.52(16)
C52 Zr C57 C56 -56.68(15)
C55 Zr C57 C56 37.62(14)
C50 Zr C57 C56 -22.1(2)
C59 Zr C57 C56 78.38(15)
C58 Zr C57 C56 115.1(2)
C53 Zr C57 C56 -84.33(16)
C54 Zr C57 C56 -81.2(2)
C41 Zr C57 C58 92.56(14)
C2 Zr C57 C58 -16.25(16)
C51 Zr C57 C58 -140.66(13)
C52 Zr C57 C58 -171.82(14)
C55 Zr C57 C58 -77.52(14)
C56 Zr C57 C58 -115.1(2)
C50 Zr C57 C58 -137.25(15)
C59 Zr C57 C58 -36.77(13)
C53 Zr C57 C58 160.53(13)
C54 Zr C57 C58 163.62(16)
C56 C57 C58 C59 0.1(2)
Zr C57 C58 C59 66.04(14)
C56 C57 C58 Zr -65.93(15)
C41 Zr C58 C59 161.99(14)
C2 Zr C58 C59 51.83(13)
C51 Zr C58 C59 -59.66(17)
C52 Zr C58 C59 -104.49(15)
C55 Zr C58 C59 -37.28(13)
C56 Zr C58 C59 -78.28(14)
C50 Zr C58 C59 -15.0(2)
C57 Zr C58 C59 -115.12(19)
C53 Zr C58 C59 -147.07(15)
C54 Zr C58 C59 146.2(5)
C41 Zr C58 C57 -82.89(13)
C2 Zr C58 C57 166.94(13)
C51 Zr C58 C57 55.46(17)
C52 Zr C58 C57 10.62(18)
C55 Zr C58 C57 77.84(14)
C56 Zr C58 C57 36.83(13)
C50 Zr C58 C57 100.2(2)
C59 Zr C58 C57 115.12(19)
C53 Zr C58 C57 -32.0(2)
C54 Zr C58 C57 -98.7(5)
C57 C58 C59 C55 -0.7(2)
Zr C58 C59 C55 65.04(15)
C57 C58 C59 Zr -65.70(14)
C56 C55 C59 C58 1.0(2)
Zr C55 C59 C58 -66.26(14)
C56 C55 C59 Zr 67.22(16)
C41 Zr C59 C58 -19.66(15)
C2 Zr C59 C58 -125.98(14)
C51 Zr C59 C58 137.75(13)
C52 Zr C59 C58 103.81(15)
C55 Zr C59 C58 115.02(18)
C56 Zr C59 C58 77.36(13)
C50 Zr C59 C58 172.73(13)
C57 Zr C59 C58 37.09(12)
C53 Zr C59 C58 96.7(3)
C54 Zr C59 C58 -168.61(17)
C41 Zr C59 C55 -134.68(13)
C2 Zr C59 C55 119.00(14)
C51 Zr C59 C55 22.73(16)
C52 Zr C59 C55 -11.21(17)
C56 Zr C59 C55 -37.66(13)
C50 Zr C59 C55 57.71(16)
C57 Zr C59 C55 -77.94(14)
C58 Zr C59 C55 -115.02(18)
C53 Zr C59 C55 -18.3(3)
C54 Zr C59 C55 76.4(2)
